data_7012181
loop_
_publ_author_name
'Evans, Cameron'
'Harfoot, Gwion J.'
'Scott McIndoe, J.'
'John McAdam, C.'
'Mackay, Kenneth M.'
'Nicholson, Brian K.'
'Robinson, Brian H.'
'Van Tiel, Martin L.'

_publ_section_title
;
 The preparation and characterisation of monomeric and linked metal
 carbonyl clusters containing the closo-Si2Co4 pseudo-octahedral core
;
_journal_issue 24
_journal_name_full 'Journal of the Chemical Society, Dalton Transactions'
_journal_page_first 4678
_journal_paper_doi 10.1039/b208374b
_journal_year 2002
_chemical_formula_moiety 'C40 H14 Co8 Si4 O22, 1.5(C H2 Cl2)'
_chemical_formula_sum 'C41.5 H17 Cl3 Co8 O22 Si4'
_chemical_formula_weight 1557.70
_chemical_name_systematic
;
?
;
_space_group_IT_number 4
_symmetry_cell_setting monoclinic
_symmetry_space_group_name_Hall 'P 2yb'
_symmetry_space_group_name_H-M 'P 1 21 1'
_atom_sites_solution_hydrogens geom
_atom_sites_solution_primary direct
_atom_sites_solution_secondary difmap
_audit_creation_method SHELXL-97
_cell_angle_alpha 90.00
_cell_angle_beta 103.340(5)
_cell_angle_gamma 90.00
_cell_formula_units_Z 2
_cell_length_a 9.323(4)
_cell_length_b 18.192(7)
_cell_length_c 16.890(7)
_cell_measurement_temperature 158(2)
_cell_volume 2787(2)
_computing_structure_refinement 'SHELXL-97 (Sheldrick, 1997)'
_diffrn_ambient_temperature 158(2)
_diffrn_measured_fraction_theta_full 0.988
_diffrn_measured_fraction_theta_max 0.988
_diffrn_measurement_device_type 'Bruker CCD'
_diffrn_measurement_method 'omega scans'
_diffrn_radiation_monochromator graphite
_diffrn_radiation_source 'fine-focus sealed tube'
_diffrn_radiation_type MoK\a
_diffrn_radiation_wavelength 0.71073
_diffrn_reflns_av_R_equivalents 0.0456
_diffrn_reflns_av_sigmaI/netI 0.1092
_diffrn_reflns_limit_h_max 11
_diffrn_reflns_limit_h_min -8
_diffrn_reflns_limit_k_max 22
_diffrn_reflns_limit_k_min -22
_diffrn_reflns_limit_l_max 20
_diffrn_reflns_limit_l_min -21
_diffrn_reflns_number 34955
_diffrn_reflns_theta_full 26.37
_diffrn_reflns_theta_max 26.37
_diffrn_reflns_theta_min 2.24
_exptl_absorpt_coefficient_mu 2.623
_exptl_absorpt_correction_T_max 1.00
_exptl_absorpt_correction_T_min 0.825
_exptl_absorpt_correction_type empirical
_exptl_absorpt_process_details SADABS
_exptl_crystal_colour red-black
_exptl_crystal_density_diffrn 1.856
_exptl_crystal_density_method 'not measured'
_exptl_crystal_description 'thin plates'
_exptl_crystal_F_000 1530
_exptl_crystal_size_max 0.38
_exptl_crystal_size_mid 0.22
_exptl_crystal_size_min 0.02
_refine_diff_density_max 1.199
_refine_diff_density_min -0.744
_refine_diff_density_rms 0.114
_refine_ls_abs_structure_details 'Flack H D (1983), Acta Cryst. A39, 876-881'
_refine_ls_abs_structure_Flack 0.05(2)
_refine_ls_extinction_method none
_refine_ls_goodness_of_fit_ref 1.020
_refine_ls_hydrogen_treatment mixed
_refine_ls_matrix_type full
_refine_ls_number_parameters 716
_refine_ls_number_reflns 11041
_refine_ls_number_restraints 1
_refine_ls_restrained_S_all 1.020
_refine_ls_R_factor_all 0.1021
_refine_ls_R_factor_gt 0.0469
_refine_ls_shift/su_max 0.002
_refine_ls_shift/su_mean 0.000
_refine_ls_structure_factor_coef Fsqd
_refine_ls_weighting_details 'calc w=1/[\s^2^(Fo^2^)+(0.0420P)^2^+0.0000P] where P=(Fo^2^+2Fc^2^)/3'
_refine_ls_weighting_scheme calc
_refine_ls_wR_factor_gt 0.1001
_refine_ls_wR_factor_ref 0.1108
_reflns_number_gt 6524
_reflns_number_total 11041
_reflns_threshold_expression >2sigma(I)
_cod_data_source_file b208374b.txt
_cod_data_source_block gjhax
_cod_original_cell_volume 2787.1(19)
_cod_original_sg_symbol_H-M 'P 21'
_cod_original_formula_sum 'C41.50 H17 Cl3 Co8 O22 Si4'
_cod_database_code 7012181

loop_
_symmetry_equiv_pos_as_xyz
'x, y, z'
'-x, y+1/2, -z'

loop_
_atom_site_label
_atom_site_type_symbol
_atom_site_fract_x
_atom_site_fract_y
_atom_site_fract_z
_atom_site_U_iso_or_equiv
_atom_site_adp_type
_atom_site_occupancy
_atom_site_symmetry_multiplicity
_atom_site_calc_flag
_atom_site_refinement_flags
_atom_site_disorder_assembly
_atom_site_disorder_group
Co1 Co 0.48782(14) 0.47553(7) 0.63531(7) 0.0281(3) Uani 1 1 d . . .
Co2 Co 0.58643(13) 0.34982(6) 0.70172(7) 0.0277(3) Uani 1 1 d . . .
Co3 Co 0.32365(14) 0.28683(7) 0.63338(7) 0.0307(3) Uani 1 1 d . . .
Co4 Co 0.23503(13) 0.42003(7) 0.56867(7) 0.0302(3) Uani 1 1 d . . .
Co5 Co 0.00764(14) 0.40626(7) 1.10129(7) 0.0324(3) Uani 1 1 d . . .
Co6 Co 0.25836(13) 0.46455(7) 1.16704(7) 0.0308(3) Uani 1 1 d . . .
Co7 Co 0.16571(13) 0.59680(6) 1.10532(7) 0.0277(3) Uani 1 1 d . . .
Co8 Co -0.09678(13) 0.53205(7) 1.03643(7) 0.0287(3) Uani 1 1 d . . .
Si1 Si 0.4566(3) 0.36401(14) 0.56737(15) 0.0254(6) Uani 1 1 d . . .
Si2 Si 0.3571(3) 0.39845(14) 0.70278(15) 0.0247(6) Uani 1 1 d . . .
Si3 Si 0.1340(3) 0.48680(14) 1.03378(15) 0.0264(6) Uani 1 1 d . . .
Si4 Si 0.0340(3) 0.51807(14) 1.16950(15) 0.0260(6) Uani 1 1 d . . .
C1 C 0.5943(11) 0.5099(6) 0.5679(6) 0.044(3) Uani 1 1 d . . .
C2 C 0.5024(10) 0.5495(6) 0.7080(6) 0.037(3) Uani 1 1 d . . .
C3 C 0.6027(10) 0.3139(6) 0.8007(6) 0.036(3) Uani 1 1 d . . .
C4 C 0.6938(11) 0.4314(6) 0.7243(6) 0.038(3) Uani 1 1 d . . .
C5 C 0.7194(11) 0.2975(6) 0.6655(6) 0.045(3) Uani 1 1 d . . .
C6 C 0.1530(13) 0.2788(6) 0.5638(7) 0.051(3) Uani 1 1 d . . .
C7 C 0.2769(10) 0.2479(5) 0.7233(6) 0.033(2) Uani 1 1 d . . .
C8 C 0.4272(12) 0.2110(6) 0.6029(6) 0.040(3) Uani 1 1 d . . .
C9 C 0.1659(10) 0.4075(6) 0.4554(7) 0.036(2) Uani 1 1 d . . .
C10 C 0.0666(11) 0.4394(6) 0.5986(6) 0.043(3) Uani 1 1 d . . .
C11 C 0.3010(10) 0.5197(6) 0.5671(6) 0.045(3) Uani 1 1 d . . .
C12 C 0.0027(11) 0.3319(5) 1.0273(7) 0.042(3) Uani 1 1 d . . .
C13 C -0.1038(11) 0.3677(5) 1.1678(6) 0.037(2) Uani 1 1 d . . .
C14 C 0.1960(12) 0.3674(6) 1.1711(6) 0.043(3) Uani 1 1 d . . .
C15 C 0.4265(12) 0.4409(5) 1.1359(6) 0.038(3) Uani 1 1 d . . .
C16 C 0.3267(10) 0.4749(6) 1.2754(6) 0.036(2) Uani 1 1 d . . .
C17 C 0.0864(10) 0.6723(6) 1.1505(6) 0.037(3) Uani 1 1 d . . .
C18 C 0.3459(11) 0.6018(6) 1.1686(6) 0.039(2) Uani 1 1 d . . .
C19 C 0.1888(11) 0.6362(5) 1.0126(6) 0.037(2) Uani 1 1 d . . .
C20 C -0.1168(11) 0.5744(6) 0.9365(7) 0.040(3) Uani 1 1 d . . .
C21 C -0.2337(11) 0.5837(6) 1.0743(5) 0.033(2) Uani 1 1 d . . .
C22 C -0.2016(11) 0.4474(6) 1.0092(6) 0.043(3) Uani 1 1 d . . .
C23 C 0.5225(10) 0.3341(5) 0.4759(5) 0.028(2) Uani 1 1 d . . .
C24 C 0.6554(11) 0.3575(6) 0.4600(6) 0.047(3) Uani 1 1 d . . .
H24 H 0.7158 0.3900 0.4975 0.056 Uiso 1 1 calc R . .
C25 C 0.7055(13) 0.3347(7) 0.3893(6) 0.063(4) Uani 1 1 d . . .
H25 H 0.7971 0.3508 0.3800 0.075 Uiso 1 1 calc R . .
C26 C 0.6127(15) 0.2876(9) 0.3352(7) 0.069(4) Uani 1 1 d . . .
H26 H 0.6435 0.2702 0.2887 0.083 Uiso 1 1 calc R . .
C27 C 0.4820(11) 0.2662(7) 0.3469(6) 0.050(3) Uani 1 1 d . . .
H27 H 0.4200 0.2353 0.3082 0.060 Uiso 1 1 calc R . .
C28 C 0.4368(11) 0.2894(6) 0.4160(6) 0.039(3) Uani 1 1 d . . .
H28 H 0.3429 0.2740 0.4226 0.047 Uiso 1 1 calc R . .
C29 C 0.2940(10) 0.4239(5) 0.7956(5) 0.027(2) Uani 1 1 d . . .
C30 C 0.3823(9) 0.4638(5) 0.8579(5) 0.027(2) Uani 1 1 d . . .
H30 H 0.4777 0.4782 0.8530 0.032 Uiso 1 1 calc R . .
C31 C 0.3360(10) 0.4834(5) 0.9276(5) 0.031(2) Uani 1 1 d . . .
H31 H 0.4007 0.5103 0.9692 0.037 Uiso 1 1 calc R . .
C32 C 0.1953(9) 0.4640(5) 0.9376(5) 0.025(2) Uani 1 1 d . . .
C33 C 0.1030(10) 0.4254(5) 0.8732(5) 0.031(2) Uani 1 1 d . . .
H33 H 0.0057 0.4132 0.8769 0.037 Uiso 1 1 calc R . .
C34 C 0.1512(9) 0.4044(5) 0.8037(5) 0.027(2) Uani 1 1 d . . .
H34 H 0.0878 0.3770 0.7619 0.032 Uiso 1 1 calc R . .
C35 C -0.0349(10) 0.5419(5) 1.2632(5) 0.031(2) Uani 1 1 d . . .
C36 C -0.1682(9) 0.5187(5) 1.2742(6) 0.030(2) Uani 1 1 d . . .
H36 H -0.2311 0.4896 1.2339 0.036 Uiso 1 1 calc R . .
C37 C -0.2099(10) 0.5381(5) 1.3440(6) 0.037(2) Uani 1 1 d . . .
H37 H -0.3017 0.5211 1.3523 0.044 Uiso 1 1 calc R . .
C38 C -0.1211(11) 0.5821(6) 1.4033(6) 0.039(3) Uani 1 1 d . . .
H38 H -0.1527 0.5951 1.4510 0.046 Uiso 1 1 calc R . .
C39 C 0.0129(10) 0.6068(5) 1.3921(5) 0.035(2) Uani 1 1 d . . .
H39 H 0.0737 0.6365 1.4327 0.042 Uiso 1 1 calc R . .
C40 C 0.0595(9) 0.5887(5) 1.3225(5) 0.028(2) Uani 1 1 d . . .
H40 H 0.1505 0.6065 1.3139 0.033 Uiso 1 1 calc R . .
O1 O 0.6538(9) 0.5366(5) 0.5222(5) 0.069(3) Uani 1 1 d . . .
O2 O 0.5146(9) 0.6029(5) 0.7501(5) 0.062(2) Uani 1 1 d . . .
O3 O 0.6156(9) 0.2853(5) 0.8630(4) 0.052(2) Uani 1 1 d . . .
O4 O 0.7915(7) 0.4670(4) 0.7553(4) 0.052(2) Uani 1 1 d . . .
O5 O 0.8030(9) 0.2611(5) 0.6425(4) 0.075(3) Uani 1 1 d . . .
O6 O 0.0417(10) 0.2646(5) 0.5196(6) 0.078(3) Uani 1 1 d . . .
O7 O 0.2517(8) 0.2212(4) 0.7785(4) 0.056(2) Uani 1 1 d . . .
O8 O 0.4931(9) 0.1626(4) 0.5876(4) 0.058(2) Uani 1 1 d . . .
O9 O 0.1167(8) 0.3998(4) 0.3895(4) 0.047(2) Uani 1 1 d . . .
O10 O -0.0433(8) 0.4531(5) 0.6123(5) 0.067(3) Uani 1 1 d . . .
O11 O 0.2678(9) 0.5774(5) 0.5456(5) 0.080(3) Uani 1 1 d . . .
O12 O -0.0072(9) 0.2852(5) 0.9851(5) 0.066(2) Uani 1 1 d . . .
O13 O -0.1671(9) 0.3389(4) 1.2085(5) 0.069(2) Uani 1 1 d . . .
O14 O 0.2328(9) 0.3081(5) 1.2001(5) 0.070(2) Uani 1 1 d . . .
O15 O 0.5393(8) 0.4275(5) 1.1218(4) 0.066(3) Uani 1 1 d . . .
O16 O 0.3796(7) 0.4822(4) 1.3452(4) 0.048(2) Uani 1 1 d . . .
O17 O 0.0412(7) 0.7209(4) 1.1792(4) 0.0431(18) Uani 1 1 d . . .
O18 O 0.4604(7) 0.6174(4) 1.2100(4) 0.051(2) Uani 1 1 d . . .
O19 O 0.1954(9) 0.6654(4) 0.9528(5) 0.063(2) Uani 1 1 d . . .
O20 O -0.1340(9) 0.6027(5) 0.8742(5) 0.065(2) Uani 1 1 d . . .
O21 O -0.3305(7) 0.6108(4) 1.0933(4) 0.052(2) Uani 1 1 d . . .
O22 O -0.2946(7) 0.4099(5) 0.9764(5) 0.062(2) Uani 1 1 d . . .
Cl91 Cl 0.3374(4) 0.2923(2) 0.9806(2) 0.0823(11) Uani 1 1 d . . .
Cl92 Cl 0.4898(4) 0.1975(2) 1.1085(2) 0.0945(13) Uani 1 1 d . . .
C91 C 0.4904(13) 0.2499(6) 1.0242(7) 0.069(3) Uani 1 1 d . . .
H91A H 0.5687 0.2874 1.0397 0.083 Uiso 1 1 calc R . .
H91B H 0.5185 0.2177 0.9830 0.083 Uiso 1 1 calc R . .
Cl93 Cl 0.8578(5) 0.1073(3) 0.2528(3) 0.0492(15) Uani 0.50 1 d P . .
Cl94 Cl 0.1237(9) 0.1569(5) 0.3576(5) 0.138(4) Uani 0.50 1 d P . .
C92 C 1.035(3) 0.1660(19) 0.294(2) 0.123(12) Uiso 0.50 1 d P . .
H92A H 1.0916 0.1641 0.2512 0.147 Uiso 0.50 1 calc PR . .
H92B H 1.0003 0.2174 0.2951 0.147 Uiso 0.50 1 calc PR . .

loop_
_atom_site_aniso_label
_atom_site_aniso_U_11
_atom_site_aniso_U_22
_atom_site_aniso_U_33
_atom_site_aniso_U_23
_atom_site_aniso_U_13
_atom_site_aniso_U_12
Co1 0.0294(8) 0.0317(8) 0.0244(8) 0.0000(6) 0.0089(6) -0.0018(6)
Co2 0.0262(7) 0.0355(8) 0.0225(7) 0.0031(6) 0.0081(6) 0.0056(6)
Co3 0.0346(8) 0.0314(8) 0.0292(8) 0.0010(6) 0.0138(6) -0.0017(6)
Co4 0.0254(7) 0.0407(9) 0.0239(7) 0.0007(6) 0.0042(6) 0.0023(6)
Co5 0.0378(8) 0.0334(8) 0.0300(8) -0.0031(6) 0.0160(6) -0.0051(7)
Co6 0.0249(7) 0.0428(8) 0.0250(7) -0.0004(6) 0.0062(5) 0.0048(6)
Co7 0.0296(7) 0.0316(8) 0.0246(7) -0.0023(6) 0.0117(6) -0.0033(6)
Co8 0.0250(7) 0.0399(8) 0.0221(7) -0.0023(6) 0.0075(5) 0.0031(6)
Si1 0.0276(14) 0.0296(15) 0.0210(14) 0.0001(12) 0.0095(11) 0.0005(12)
Si2 0.0228(13) 0.0298(16) 0.0222(14) 0.0012(12) 0.0067(11) 0.0055(11)
Si3 0.0239(14) 0.0373(17) 0.0205(14) -0.0043(12) 0.0102(11) 0.0000(12)
Si4 0.0244(14) 0.0376(16) 0.0178(14) -0.0031(12) 0.0086(11) -0.0040(12)
C1 0.035(6) 0.054(7) 0.040(7) 0.002(5) 0.004(5) 0.006(5)
C2 0.025(5) 0.048(7) 0.036(6) 0.005(5) 0.002(5) -0.004(5)
C3 0.042(6) 0.044(7) 0.022(6) 0.001(5) 0.011(5) -0.003(5)
C4 0.034(6) 0.045(7) 0.036(6) 0.001(5) 0.012(5) 0.003(5)
C5 0.046(7) 0.054(8) 0.033(6) 0.013(5) 0.004(5) 0.023(6)
C6 0.052(8) 0.044(7) 0.053(8) 0.006(6) 0.003(6) -0.004(6)
C7 0.024(5) 0.050(7) 0.031(6) 0.007(5) 0.016(4) -0.001(5)
C8 0.062(7) 0.026(6) 0.036(6) -0.009(5) 0.023(5) -0.021(5)
C9 0.028(6) 0.035(6) 0.048(7) 0.005(6) 0.013(5) 0.000(5)
C10 0.024(6) 0.066(8) 0.040(7) -0.002(5) 0.008(5) 0.002(5)
C11 0.025(6) 0.052(8) 0.053(8) -0.008(6) -0.003(5) 0.005(5)
C12 0.043(6) 0.021(6) 0.067(8) 0.003(6) 0.026(6) -0.008(5)
C13 0.045(6) 0.026(6) 0.043(7) 0.003(5) 0.017(5) -0.002(5)
C14 0.059(7) 0.040(7) 0.030(6) 0.000(5) 0.011(5) -0.005(6)
C15 0.041(7) 0.043(7) 0.024(6) -0.009(5) -0.007(5) -0.002(5)
C16 0.031(5) 0.041(6) 0.040(7) 0.014(6) 0.018(5) 0.014(5)
C17 0.022(5) 0.062(8) 0.026(6) 0.016(5) 0.005(4) 0.000(5)
C18 0.041(6) 0.035(6) 0.045(7) 0.004(5) 0.016(5) -0.004(5)
C19 0.045(6) 0.022(6) 0.044(7) -0.011(5) 0.013(5) -0.007(4)
C20 0.024(6) 0.047(7) 0.049(8) 0.002(6) 0.008(5) 0.009(5)
C21 0.039(6) 0.044(7) 0.019(5) 0.001(5) 0.011(4) 0.002(5)
C22 0.030(6) 0.051(7) 0.052(7) -0.013(6) 0.017(5) -0.009(5)
C23 0.031(5) 0.037(6) 0.022(5) 0.003(4) 0.017(4) -0.008(4)
C24 0.041(6) 0.066(8) 0.032(6) -0.014(6) 0.006(5) 0.002(6)
C25 0.061(8) 0.101(11) 0.034(7) 0.001(7) 0.027(6) -0.003(7)
C26 0.088(11) 0.104(12) 0.023(7) -0.001(7) 0.027(7) 0.015(9)
C27 0.036(6) 0.083(9) 0.032(6) -0.005(6) 0.010(5) -0.004(6)
C28 0.038(6) 0.047(6) 0.036(6) -0.011(5) 0.015(5) -0.009(5)
C29 0.037(5) 0.031(6) 0.010(5) 0.003(4) -0.001(4) 0.009(5)
C30 0.016(5) 0.031(6) 0.033(6) 0.005(5) 0.006(4) 0.003(4)
C31 0.030(5) 0.040(6) 0.024(5) -0.012(5) 0.010(4) -0.002(5)
C32 0.025(5) 0.026(5) 0.029(5) -0.004(4) 0.015(4) 0.000(4)
C33 0.030(5) 0.039(6) 0.025(6) 0.001(5) 0.007(4) 0.004(5)
C34 0.025(5) 0.036(6) 0.020(5) -0.004(4) 0.006(4) -0.007(4)
C35 0.038(6) 0.034(6) 0.018(5) 0.000(4) 0.003(4) 0.012(5)
C36 0.016(5) 0.039(6) 0.037(6) 0.004(5) 0.008(4) -0.003(4)
C37 0.032(6) 0.040(6) 0.042(6) -0.008(5) 0.017(5) -0.004(5)
C38 0.043(7) 0.039(7) 0.044(7) 0.003(5) 0.029(6) 0.014(5)
C39 0.036(6) 0.038(6) 0.027(6) -0.019(5) -0.001(4) 0.018(5)
C40 0.030(5) 0.035(6) 0.021(5) -0.002(5) 0.009(4) 0.008(4)
O1 0.066(6) 0.077(6) 0.077(6) 0.032(5) 0.040(5) -0.003(5)
O2 0.085(6) 0.051(6) 0.053(5) -0.016(4) 0.021(4) -0.005(5)
O3 0.065(6) 0.061(5) 0.029(5) 0.007(4) 0.011(4) 0.013(5)
O4 0.033(4) 0.052(5) 0.066(5) 0.008(4) 0.002(4) -0.006(4)
O5 0.079(6) 0.106(7) 0.050(5) 0.012(5) 0.033(5) 0.056(5)
O6 0.062(6) 0.071(7) 0.093(8) 0.025(5) -0.001(5) -0.022(5)
O7 0.073(5) 0.062(5) 0.046(5) 0.008(4) 0.040(4) -0.002(4)
O8 0.081(6) 0.033(4) 0.071(6) 0.005(4) 0.039(4) 0.007(4)
O9 0.056(5) 0.060(6) 0.019(4) 0.000(4) -0.004(4) -0.004(4)
O10 0.027(4) 0.116(8) 0.056(5) 0.003(5) 0.007(4) 0.021(5)
O11 0.069(6) 0.042(6) 0.101(7) 0.023(5) -0.036(5) 0.007(4)
O12 0.100(7) 0.038(5) 0.067(6) -0.030(5) 0.032(5) -0.027(5)
O13 0.079(6) 0.062(6) 0.080(6) 0.014(5) 0.048(5) -0.015(5)
O14 0.076(6) 0.048(6) 0.083(6) 0.012(5) 0.012(5) 0.012(5)
O15 0.036(5) 0.107(7) 0.057(5) -0.029(5) 0.016(4) 0.015(5)
O16 0.042(4) 0.075(6) 0.025(4) 0.006(4) 0.003(3) 0.010(4)
O17 0.043(4) 0.048(5) 0.037(4) 0.001(4) 0.008(3) 0.014(4)
O18 0.036(4) 0.055(5) 0.059(5) -0.004(4) 0.005(4) -0.010(4)
O19 0.084(6) 0.058(5) 0.061(6) 0.004(4) 0.046(5) -0.005(4)
O20 0.072(6) 0.077(6) 0.052(5) 0.020(5) 0.025(4) 0.012(5)
O21 0.039(4) 0.065(5) 0.058(5) -0.001(4) 0.020(4) 0.025(4)
O22 0.032(4) 0.065(6) 0.080(6) -0.008(5) -0.007(4) -0.010(4)
Cl91 0.088(3) 0.083(2) 0.074(2) 0.0111(19) 0.0140(19) 0.043(2)
Cl92 0.091(3) 0.131(3) 0.068(2) 0.048(2) 0.032(2) 0.007(2)
C91 0.075(8) 0.057(8) 0.076(9) 0.025(6) 0.020(7) 0.017(6)
Cl93 0.033(3) 0.081(4) 0.026(3) -0.011(3) -0.008(2) -0.027(3)
Cl94 0.106(6) 0.151(8) 0.114(7) -0.009(6) -0.060(5) -0.085(6)

loop_
_atom_type_symbol
_atom_type_description
_atom_type_scat_dispersion_real
_atom_type_scat_dispersion_imag
_atom_type_scat_source
C C 0.0033 0.0016 'International Tables Vol C Tables 4.2.6.8 and 6.1.1.4'
H H 0.0000 0.0000 'International Tables Vol C Tables 4.2.6.8 and 6.1.1.4'
O O 0.0106 0.0060 'International Tables Vol C Tables 4.2.6.8 and 6.1.1.4'
Si Si 0.0817 0.0704 'International Tables Vol C Tables 4.2.6.8 and 6.1.1.4'
Co Co 0.3494 0.9721 'International Tables Vol C Tables 4.2.6.8 and 6.1.1.4'
Cl Cl 0.1484 0.1585 'International Tables Vol C Tables 4.2.6.8 and 6.1.1.4'

loop_
_geom_angle_atom_site_label_1
_geom_angle_atom_site_label_2
_geom_angle_atom_site_label_3
_geom_angle
_geom_angle_site_symmetry_1
_geom_angle_site_symmetry_3
_geom_angle_publ_flag
C1 Co1 C2 101.9(5) . . ?
C1 Co1 C11 91.7(5) . . ?
C2 Co1 C11 90.7(4) . . ?
C1 Co1 C4 92.0(4) . . ?
C2 Co1 C4 84.0(4) . . ?
C11 Co1 C4 174.0(4) . . ?
C1 Co1 Si1 90.9(4) . . ?
C2 Co1 Si1 166.2(3) . . ?
C11 Co1 Si1 94.1(3) . . ?
C4 Co1 Si1 90.5(3) . . ?
C1 Co1 Si2 162.8(4) . . ?
C2 Co1 Si2 94.7(3) . . ?
C11 Co1 Si2 92.2(3) . . ?
C4 Co1 Si2 85.5(3) . . ?
Si1 Co1 Si2 72.18(9) . . ?
C1 Co1 Co4 116.5(3) . . ?
C2 Co1 Co4 120.5(3) . . ?
C11 Co1 Co4 47.5(3) . . ?
C4 Co1 Co4 133.9(3) . . ?
Si1 Co1 Co4 56.06(7) . . ?
Si2 Co1 Co4 56.36(7) . . ?
C1 Co1 Co2 112.7(3) . . ?
C2 Co1 Co2 113.3(3) . . ?
C11 Co1 Co2 139.7(3) . . ?
C4 Co1 Co2 41.9(3) . . ?
Si1 Co1 Co2 55.86(8) . . ?
Si2 Co1 Co2 55.56(7) . . ?
Co4 Co1 Co2 92.31(6) . . ?
C3 Co2 C5 102.3(4) . . ?
C3 Co2 C4 100.6(4) . . ?
C5 Co2 C4 96.8(5) . . ?
C3 Co2 Si2 90.7(3) . . ?
C5 Co2 Si2 157.5(3) . . ?
C4 Co2 Si2 98.9(3) . . ?
C3 Co2 Si1 151.0(3) . . ?
C5 Co2 Si1 88.3(3) . . ?
C4 Co2 Si1 104.8(3) . . ?
Si2 Co2 Si1 72.06(9) . . ?
C3 Co2 Co1 132.3(3) . . ?
C5 Co2 Co1 121.5(3) . . ?
C4 Co2 Co1 59.2(3) . . ?
Si2 Co2 Co1 55.71(7) . . ?
Si1 Co2 Co1 55.47(7) . . ?
C3 Co2 Co3 96.8(3) . . ?
C5 Co2 Co3 105.1(4) . . ?
C4 Co2 Co3 148.4(3) . . ?
Si2 Co2 Co3 54.53(8) . . ?
Si1 Co2 Co3 54.25(7) . . ?
Co1 Co2 Co3 89.62(6) . . ?
C6 Co3 C7 99.9(5) . . ?
C6 Co3 C8 101.9(5) . . ?
C7 Co3 C8 100.7(4) . . ?
C6 Co3 Si1 103.4(4) . . ?
C7 Co3 Si1 153.4(3) . . ?
C8 Co3 Si1 86.9(3) . . ?
C6 Co3 Si2 113.9(4) . . ?
C7 Co3 Si2 87.1(3) . . ?
C8 Co3 Si2 141.5(3) . . ?
Si1 Co3 Si2 71.94(9) . . ?
C6 Co3 Co4 70.0(4) . . ?
C7 Co3 Co4 125.2(3) . . ?
C8 Co3 Co4 134.0(3) . . ?
Si1 Co3 Co4 53.97(7) . . ?
Si2 Co3 Co4 54.26(7) . . ?
C6 Co3 Co2 155.9(4) . . ?
C7 Co3 Co2 100.2(3) . . ?
C8 Co3 Co2 87.4(3) . . ?
Si1 Co3 Co2 54.43(8) . . ?
Si2 Co3 Co2 54.13(7) . . ?
Co4 Co3 Co2 87.43(6) . . ?
C10 Co4 C9 101.1(4) . . ?
C10 Co4 C11 97.1(5) . . ?
C9 Co4 C11 97.8(4) . . ?
C10 Co4 Si1 159.0(4) . . ?
C9 Co4 Si1 91.9(3) . . ?
C11 Co4 Si1 97.3(3) . . ?
C10 Co4 Si2 91.3(3) . . ?
C9 Co4 Si2 160.9(3) . . ?
C11 Co4 Si2 95.0(3) . . ?
Si1 Co4 Si2 72.32(9) . . ?
C10 Co4 Co1 125.0(3) . . ?
C9 Co4 Co1 123.8(3) . . ?
C11 Co4 Co1 51.0(3) . . ?
Si1 Co4 Co1 56.35(8) . . ?
Si2 Co4 Co1 56.37(7) . . ?
C10 Co4 Co3 105.5(4) . . ?
C9 Co4 Co3 107.6(3) . . ?
C11 Co4 Co3 141.5(3) . . ?
Si1 Co4 Co3 54.43(7) . . ?
Si2 Co4 Co3 54.52(7) . . ?
Co1 Co4 Co3 90.65(6) . . ?
C13 Co5 C12 101.9(4) . . ?
C13 Co5 C14 92.8(4) . . ?
C12 Co5 C14 91.2(4) . . ?
C13 Co5 C22 91.5(4) . . ?
C12 Co5 C22 84.1(4) . . ?
C14 Co5 C22 174.2(4) . . ?
C13 Co5 Si4 92.4(3) . . ?
C12 Co5 Si4 165.2(3) . . ?
C14 Co5 Si4 92.2(3) . . ?
C22 Co5 Si4 91.5(3) . . ?
C13 Co5 Si3 163.5(3) . . ?
C12 Co5 Si3 93.8(3) . . ?
C14 Co5 Si3 92.1(3) . . ?
C22 Co5 Si3 84.9(3) . . ?
Si4 Co5 Si3 71.64(9) . . ?
C13 Co5 Co6 118.6(3) . . ?
C12 Co5 Co6 118.4(3) . . ?
C14 Co5 Co6 46.1(3) . . ?
C22 Co5 Co6 134.1(3) . . ?
Si4 Co5 Co6 56.18(7) . . ?
Si3 Co5 Co6 56.08(8) . . ?
C13 Co5 Co8 112.4(3) . . ?
C12 Co5 Co8 114.2(3) . . ?
C14 Co5 Co8 138.0(3) . . ?
C22 Co5 Co8 42.8(3) . . ?
Si4 Co5 Co8 55.26(8) . . ?
Si3 Co5 Co8 55.22(7) . . ?
Co6 Co5 Co8 91.91(6) . . ?
C16 Co6 C15 101.1(4) . . ?
C16 Co6 C14 95.8(5) . . ?
C15 Co6 C14 94.8(5) . . ?
C16 Co6 Si4 92.7(3) . . ?
C15 Co6 Si4 161.4(3) . . ?
C14 Co6 Si4 96.2(3) . . ?
C16 Co6 Si3 161.4(3) . . ?
C15 Co6 Si3 91.8(3) . . ?
C14 Co6 Si3 96.3(3) . . ?
Si4 Co6 Si3 72.09(9) . . ?
C16 Co6 Co5 123.6(3) . . ?
C15 Co6 Co5 122.4(3) . . ?
C14 Co6 Co5 50.7(3) . . ?
Si4 Co6 Co5 56.42(8) . . ?
Si3 Co6 Co5 56.75(7) . . ?
C16 Co6 Co7 107.9(3) . . ?
C15 Co6 Co7 108.7(3) . . ?
C14 Co6 Co7 142.0(3) . . ?
Si4 Co6 Co7 54.49(7) . . ?
Si3 Co6 Co7 54.70(7) . . ?
Co5 Co6 Co7 91.31(6) . . ?
C18 Co7 C19 102.7(5) . . ?
C18 Co7 C17 97.4(4) . . ?
C19 Co7 C17 102.1(4) . . ?
C18 Co7 Si4 106.3(3) . . ?
C19 Co7 Si4 147.9(3) . . ?
C17 Co7 Si4 87.7(3) . . ?
C18 Co7 Si3 110.3(3) . . ?
C19 Co7 Si3 85.2(3) . . ?
C17 Co7 Si3 149.1(3) . . ?
Si4 Co7 Si3 72.08(9) . . ?
C18 Co7 Co6 68.7(3) . . ?
C19 Co7 Co6 127.6(3) . . ?
C17 Co7 Co6 130.0(3) . . ?
Si4 Co7 Co6 54.61(8) . . ?
Si3 Co7 Co6 54.57(8) . . ?
C18 Co7 Co8 155.9(3) . . ?
C19 Co7 Co8 94.4(3) . . ?
C17 Co7 Co8 95.4(3) . . ?
Si4 Co7 Co8 53.87(8) . . ?
Si3 Co7 Co8 53.89(7) . . ?
Co6 Co7 Co8 87.43(5) . . ?
C21 Co8 C20 100.2(4) . . ?
C21 Co8 C22 98.4(4) . . ?
C20 Co8 C22 100.9(5) . . ?
C21 Co8 Si4 88.3(3) . . ?
C20 Co8 Si4 149.8(3) . . ?
C22 Co8 Si4 106.5(3) . . ?
C21 Co8 Si3 157.4(3) . . ?
C20 Co8 Si3 91.7(3) . . ?
C22 Co8 Si3 98.1(3) . . ?
Si4 Co8 Si3 72.26(9) . . ?
C21 Co8 Co5 121.8(3) . . ?
C20 Co8 Co5 134.6(3) . . ?
C22 Co8 Co5 59.7(3) . . ?
Si4 Co8 Co5 55.70(8) . . ?
Si3 Co8 Co5 56.01(7) . . ?
C21 Co8 Co7 105.1(3) . . ?
C20 Co8 Co7 95.9(3) . . ?
C22 Co8 Co7 148.1(3) . . ?
Si4 Co8 Co7 53.95(7) . . ?
Si3 Co8 Co7 54.14(8) . . ?
Co5 Co8 Co7 89.35(6) . . ?
C23 Si1 Co4 127.0(3) . . ?
C23 Si1 Co1 129.5(3) . . ?
Co4 Si1 Co1 67.60(8) . . ?
C23 Si1 Co3 122.3(3) . . ?
Co4 Si1 Co3 71.60(9) . . ?
Co1 Si1 Co3 108.17(11) . . ?
C23 Si1 Co2 125.3(3) . . ?
Co4 Si1 Co2 107.76(11) . . ?
Co1 Si1 Co2 68.67(8) . . ?
Co3 Si1 Co2 71.32(9) . . ?
C23 Si1 Si2 176.3(3) . . ?
Co4 Si1 Si2 54.07(8) . . ?
Co1 Si1 Si2 54.01(8) . . ?
Co3 Si1 Si2 54.16(8) . . ?
Co2 Si1 Si2 53.82(8) . . ?
C29 Si2 Co2 125.1(3) . . ?
C29 Si2 Co4 127.0(3) . . ?
Co2 Si2 Co4 107.60(11) . . ?
C29 Si2 Co1 124.6(3) . . ?
Co2 Si2 Co1 68.73(8) . . ?
Co4 Si2 Co1 67.27(8) . . ?
C29 Si2 Co3 127.7(3) . . ?
Co2 Si2 Co3 71.34(8) . . ?
Co4 Si2 Co3 71.21(8) . . ?
Co1 Si2 Co3 107.70(11) . . ?
C29 Si2 Si1 178.3(3) . . ?
Co2 Si2 Si1 54.12(8) . . ?
Co4 Si2 Si1 53.61(8) . . ?
Co1 Si2 Si1 53.81(8) . . ?
Co3 Si2 Si1 53.89(8) . . ?
C32 Si3 Co8 124.2(3) . . ?
C32 Si3 Co6 127.9(3) . . ?
Co8 Si3 Co6 107.61(11) . . ?
C32 Si3 Co7 127.6(3) . . ?
Co8 Si3 Co7 71.97(8) . . ?
Co6 Si3 Co7 70.73(9) . . ?
C32 Si3 Co5 124.7(3) . . ?
Co8 Si3 Co5 68.76(8) . . ?
Co6 Si3 Co5 67.16(8) . . ?
Co7 Si3 Co5 107.75(10) . . ?
C32 Si3 Si4 177.6(3) . . ?
Co8 Si3 Si4 53.82(8) . . ?
Co6 Si3 Si4 53.93(8) . . ?
Co7 Si3 Si4 53.82(8) . . ?
Co5 Si3 Si4 53.96(8) . . ?
C35 Si4 Co8 125.7(3) . . ?
C35 Si4 Co7 124.8(3) . . ?
Co8 Si4 Co7 72.18(9) . . ?
C35 Si4 Co6 126.4(3) . . ?
Co8 Si4 Co6 107.75(11) . . ?
Co7 Si4 Co6 70.89(9) . . ?
C35 Si4 Co5 126.7(3) . . ?
Co8 Si4 Co5 69.03(8) . . ?
Co7 Si4 Co5 108.47(11) . . ?
Co6 Si4 Co5 67.40(8) . . ?
C35 Si4 Si3 178.8(3) . . ?
Co8 Si4 Si3 53.92(8) . . ?
Co7 Si4 Si3 54.10(8) . . ?
Co6 Si4 Si3 53.98(8) . . ?
Co5 Si4 Si3 54.40(8) . . ?
O1 C1 Co1 174.1(10) . . ?
O2 C2 Co1 173.5(9) . . ?
O3 C3 Co2 174.8(9) . . ?
O4 C4 Co2 156.9(9) . . ?
O4 C4 Co1 124.1(8) . . ?
Co2 C4 Co1 78.9(4) . . ?
O5 C5 Co2 177.3(11) . . ?
O6 C6 Co3 171.9(10) . . ?
O7 C7 Co3 176.8(9) . . ?
O8 C8 Co3 176.8(9) . . ?
O9 C9 Co4 175.7(9) . . ?
O10 C10 Co4 175.4(10) . . ?
O11 C11 Co4 144.9(8) . . ?
O11 C11 Co1 133.5(8) . . ?
Co4 C11 Co1 81.6(4) . . ?
O12 C12 Co5 175.3(9) . . ?
O13 C13 Co5 174.7(9) . . ?
O14 C14 Co6 143.4(9) . . ?
O14 C14 Co5 133.3(8) . . ?
Co6 C14 Co5 83.3(4) . . ?
O15 C15 Co6 174.8(8) . . ?
O16 C16 Co6 176.0(8) . . ?
O17 C17 Co7 177.6(9) . . ?
O18 C18 Co7 168.9(9) . . ?
O19 C19 Co7 174.9(9) . . ?
O20 C20 Co8 177.2(10) . . ?
O21 C21 Co8 172.5(9) . . ?
O22 C22 Co8 158.3(10) . . ?
O22 C22 Co5 124.1(8) . . ?
Co8 C22 Co5 77.6(4) . . ?
C24 C23 C28 115.1(8) . . ?
C24 C23 Si1 123.1(7) . . ?
C28 C23 Si1 121.7(7) . . ?
C23 C24 C25 123.0(10) . . ?
C26 C25 C24 116.7(11) . . ?
C27 C26 C25 121.9(11) . . ?
C26 C27 C28 119.9(11) . . ?
C27 C28 C23 123.3(9) . . ?
C30 C29 C34 117.8(8) . . ?
C30 C29 Si2 121.7(7) . . ?
C34 C29 Si2 120.5(6) . . ?
C29 C30 C31 122.2(9) . . ?
C30 C31 C32 121.2(8) . . ?
C31 C32 C33 116.9(8) . . ?
C31 C32 Si3 121.6(7) . . ?
C33 C32 Si3 121.4(6) . . ?
C34 C33 C32 121.7(8) . . ?
C33 C34 C29 120.2(8) . . ?
C36 C35 C40 121.0(8) . . ?
C36 C35 Si4 122.6(7) . . ?
C40 C35 Si4 116.4(7) . . ?
C35 C36 C37 119.0(9) . . ?
C36 C37 C38 121.7(9) . . ?
C39 C38 C37 119.7(9) . . ?
C38 C39 C40 120.6(9) . . ?
C39 C40 C35 117.9(9) . . ?
Cl91 C91 Cl92 117.8(7) . . ?
Cl94 C92 Cl93 126(2) 1_655 . ?

loop_
_geom_bond_atom_site_label_1
_geom_bond_atom_site_label_2
_geom_bond_distance
_geom_bond_site_symmetry_2
_geom_bond_publ_flag
Co1 C1 1.788(11) . ?
Co1 C2 1.806(11) . ?
Co1 C11 2.020(10) . ?
Co1 C4 2.293(10) . ?
Co1 Si1 2.316(3) . ?
Co1 Si2 2.322(3) . ?
Co1 Co4 2.5721(19) . ?
Co1 Co2 2.6187(19) . ?
Co2 C3 1.768(10) . ?
Co2 C5 1.780(11) . ?
Co2 C4 1.782(11) . ?
Co2 Si2 2.318(3) . ?
Co2 Si1 2.327(3) . ?
Co2 Co3 2.7097(19) . ?
Co3 C6 1.752(12) . ?
Co3 C7 1.817(10) . ?
Co3 C8 1.825(11) . ?
Co3 Si1 2.321(3) . ?
Co3 Si2 2.329(3) . ?
Co3 Co4 2.708(2) . ?
Co4 C10 1.792(11) . ?
Co4 C9 1.886(11) . ?
Co4 C11 1.916(11) . ?
Co4 Si1 2.308(3) . ?
Co4 Si2 2.322(3) . ?
Co5 C13 1.837(10) . ?
Co5 C12 1.836(11) . ?
Co5 C14 2.004(11) . ?
Co5 C22 2.320(11) . ?
Co5 Si4 2.323(3) . ?
Co5 Si3 2.335(3) . ?
Co5 Co6 2.574(2) . ?
Co5 Co8 2.6254(19) . ?
Co6 C16 1.804(10) . ?
Co6 C15 1.816(11) . ?
Co6 C14 1.867(10) . ?
Co6 Si4 2.316(3) . ?
Co6 Si3 2.317(3) . ?
Co6 Co7 2.684(2) . ?
Co7 C18 1.773(11) . ?
Co7 C19 1.780(11) . ?
Co7 C17 1.810(12) . ?
Co7 Si4 2.313(3) . ?
Co7 Si3 2.321(3) . ?
Co7 Co8 2.7232(18) . ?
Co8 C21 1.815(10) . ?
Co8 C20 1.826(12) . ?
Co8 C22 1.825(10) . ?
Co8 Si4 2.310(3) . ?
Co8 Si3 2.314(3) . ?
Si1 C23 1.871(9) . ?
Si1 Si2 2.732(3) . ?
Si2 C29 1.856(9) . ?
Si3 C32 1.889(8) . ?
Si3 Si4 2.726(3) . ?
Si4 C35 1.891(9) . ?
C1 O1 1.155(11) . ?
C2 O2 1.194(12) . ?
C3 O3 1.155(11) . ?
C4 O4 1.141(11) . ?
C5 O5 1.156(11) . ?
C6 O6 1.159(12) . ?
C7 O7 1.124(10) . ?
C8 O8 1.136(11) . ?
C9 O9 1.111(11) . ?
C10 O10 1.130(11) . ?
C11 O11 1.130(12) . ?
C12 O12 1.098(11) . ?
C13 O13 1.132(10) . ?
C14 O14 1.201(11) . ?
C15 O15 1.157(11) . ?
C16 O16 1.176(10) . ?
C17 O17 1.136(11) . ?
C18 O18 1.168(11) . ?
C19 O19 1.156(11) . ?
C20 O20 1.148(12) . ?
C21 O21 1.138(10) . ?
C22 O22 1.141(11) . ?
C23 C24 1.394(12) . ?
C23 C28 1.397(12) . ?
C24 C25 1.440(13) . ?
C25 C26 1.398(17) . ?
C26 C27 1.336(15) . ?
C27 C28 1.394(13) . ?
C29 C30 1.382(12) . ?
C29 C34 1.415(11) . ?
C30 C31 1.390(11) . ?
C31 C32 1.406(11) . ?
C32 C33 1.409(12) . ?
C33 C34 1.403(11) . ?
C35 C36 1.364(12) . ?
C35 C40 1.448(12) . ?
C36 C37 1.372(12) . ?
C37 C38 1.395(14) . ?
C38 C39 1.381(13) . ?
C39 C40 1.383(11) . ?
Cl91 C91 1.639(11) . ?
Cl92 C91 1.715(11) . ?
Cl93 C92 1.95(3) . ?
Cl94 C92 1.21(3) 1_455 ?
C92 Cl94 1.21(3) 1_655 ?
